data_4085044
loop_
_publ_author_name
'Ekkert, Olga'
'Strudley, Sebastian D. A.'
'Rozenfeld, Alisa'
'White, Andrew J. P.'
'Crimmin, Mark R.'

_publ_section_title
;
 Rhodium Catalyzed, Carbon--Hydrogen Bond Directed Hydrodefluorination of
 Fluoroarenes
;
_journal_issue 24
_journal_name_full Organometallics
_journal_page_first 7027
_journal_paper_doi 10.1021/om501113j
_journal_volume 33
_journal_year 2014
_chemical_formula_moiety 'C33 H47 Al Cl N2 Rh, C7 H8'
_chemical_formula_sum 'C40 H55 Al Cl N2 Rh'
_chemical_formula_weight 729.20
_chemical_name_systematic
;
 ?
;
_space_group_crystal_system orthorhombic
_space_group_IT_number 62
_space_group_name_Hall '-P 2ac 2n'
_space_group_name_H-M_alt 'P n m a'
_symmetry_space_group_name_Hall '-P 2ac 2n'
_symmetry_space_group_name_H-M 'P n m a'
_atom_sites_solution_hydrogens mixed
_audit_creation_method SHELXL
_cell_angle_alpha 90
_cell_angle_beta 90
_cell_angle_gamma 90
_cell_formula_units_Z 4
_cell_length_a 14.7070(3)
_cell_length_b 16.7439(4)
_cell_length_c 15.6675(3)
_cell_measurement_reflns_used 6497
_cell_measurement_temperature 173
_cell_measurement_theta_max 27.3680
_cell_measurement_theta_min 2.4910
_cell_volume 3858.16(14)
_computing_cell_refinement CrysAlisPro,
_computing_data_collection CrysAlisPro,
_computing_data_reduction CrysAlisPro,
_computing_molecular_graphics 'Bruker SHELXTL'
_computing_publication_material 'CIFTAB-2013 (Sheldrick, 2013)'
_computing_structure_refinement 'SHELXL-2013 (Sheldrick, 2013)'
_computing_structure_solution 'SHELXS-2013 (Sheldrick, 2013)'
_diffrn_ambient_temperature 173
_diffrn_detector_area_resol_mean 16.0382
_diffrn_measured_fraction_theta_full 0.999
_diffrn_measured_fraction_theta_max 0.918
_diffrn_measurement_device_type 'Agilent Xcalibur 3 E'
_diffrn_measurement_method 'omega scans'
_diffrn_radiation_type MoK\a
_diffrn_radiation_wavelength 0.71073
_diffrn_reflns_av_R_equivalents 0.0242
_diffrn_reflns_av_unetI/netI 0.0220
_diffrn_reflns_Laue_measured_fraction_full 0.999
_diffrn_reflns_Laue_measured_fraction_max 0.918
_diffrn_reflns_limit_h_max 18
_diffrn_reflns_limit_h_min -14
_diffrn_reflns_limit_k_max 19
_diffrn_reflns_limit_k_min -20
_diffrn_reflns_limit_l_max 11
_diffrn_reflns_limit_l_min -19
_diffrn_reflns_number 18497
_diffrn_reflns_point_group_measured_fraction_full 0.999
_diffrn_reflns_point_group_measured_fraction_max 0.918
_diffrn_reflns_theta_full 25.242
_diffrn_reflns_theta_max 27.427
_diffrn_reflns_theta_min 2.600
_diffrn_source 'Enhance (Mo) X-ray Source'
_exptl_absorpt_coefficient_mu 0.563
_exptl_absorpt_correction_T_max 0.844
_exptl_absorpt_correction_T_min 0.785
_exptl_absorpt_correction_type analytical
_exptl_absorpt_process_details
;
CrysAlisPro, Agilent Technologies,
Version 1.171.36.28 (release 01-02-2013 CrysAlis171 .NET)
(compiled Feb  1 2013,16:14:44)
Analytical numeric absorption correction using a multifaceted crystal
model based on expressions derived by R.C. Clark & J.S. Reid.
(Clark, R. C. & Reid, J. S. (1995). Acta Cryst. A51, 887-897)
;
_exptl_crystal_colour Yellow-brown
_exptl_crystal_density_diffrn 1.255
_exptl_crystal_description 'blocky needles'
_exptl_crystal_F_000 1536
_exptl_crystal_size_max 0.58
_exptl_crystal_size_mid 0.39
_exptl_crystal_size_min 0.37
_refine_diff_density_max 0.569
_refine_diff_density_min -0.752
_refine_diff_density_rms 0.064
_refine_ls_extinction_method none
_refine_ls_goodness_of_fit_ref 1.079
_refine_ls_hydrogen_treatment mixed
_refine_ls_matrix_type full
_refine_ls_number_parameters 297
_refine_ls_number_reflns 4176
_refine_ls_number_restraints 133
_refine_ls_restrained_S_all 1.091
_refine_ls_R_factor_all 0.0498
_refine_ls_R_factor_gt 0.0370
_refine_ls_shift/su_max 0.003
_refine_ls_shift/su_mean 0.000
_refine_ls_structure_factor_coef Fsqd
_refine_ls_weighting_details 'w=1/[\s^2^(Fo^2^)+(0.0422P)^2^+3.8791P] where P=(Fo^2^+2Fc^2^)/3'
_refine_ls_weighting_scheme calc
_refine_ls_wR_factor_gt 0.0885
_refine_ls_wR_factor_ref 0.0982
_reflns_Friedel_coverage 0.000
_reflns_number_gt 3454
_reflns_number_total 4176
_reflns_threshold_expression 'I > 2\s(I)'
_cod_data_source_file om501113j_si_002.cif
_cod_data_source_block 1
_cod_depositor_comments 'Adding full bibliography for 4085044.cif.'
_cod_original_cell_volume 3858.17(14)
_cod_database_code 4085044
_shelx_space_group_comment
;
The symmetry employed for this shelxl refinement is uniquely defined
by the following loop, which should always be used as a source of
symmetry information in preference to the above space-group names.
They are only intended as comments.
;
_shelxl_version_number 2013-4

loop_
_space_group_symop_operation_xyz
'x, y, z'
'-x+1/2, -y, z+1/2'
'-x, y+1/2, -z'
'x+1/2, -y+1/2, -z+1/2'
'-x, -y, -z'
'x-1/2, y, -z-1/2'
'x, -y-1/2, z'
'-x-1/2, y-1/2, z-1/2'

loop_
_atom_site_label
_atom_site_type_symbol
_atom_site_fract_x
_atom_site_fract_y
_atom_site_fract_z
_atom_site_U_iso_or_equiv
_atom_site_adp_type
_atom_site_occupancy
_atom_site_site_symmetry_order
_atom_site_calc_flag
_atom_site_refinement_flags_posn
_atom_site_refinement_flags_adp
_atom_site_refinement_flags_occupancy
_atom_site_disorder_assembly
_atom_site_disorder_group
Rh1 Rh 0.32244(2) 0.2500 0.56096(2) 0.03786(11) Uani 1 2 d S T P . .
H1 H 0.218(3) 0.2500 0.548(3) 0.051(12) Uiso 1 2 d S . P . .
H2 H 0.3095(19) 0.3123(18) 0.6317(19) 0.051(9) Uiso 1 1 d . . . . .
Al1 Al 0.21095(7) 0.2500 0.67370(6) 0.0270(2) Uani 1 2 d S T P A .
Cl1 Cl 0.25613(6) 0.2500 0.80702(5) 0.0374(2) Uani 1 2 d S T P . .
N1 N 0.12397(13) 0.16567(12) 0.67266(12) 0.0306(4) Uani 1 1 d . . . . .
C1 C 0.04276(17) 0.17550(16) 0.70985(16) 0.0359(6) Uani 1 1 d . . . . .
C2 C 0.0093(2) 0.2500 0.7344(2) 0.0384(8) Uani 1 2 d S T P . .
H2A H -0.0416 0.2500 0.7717 0.046 Uiso 1 2 calc R U P . .
C3 C -0.0192(2) 0.10470(19) 0.7230(2) 0.0536(8) Uani 1 1 d . . . . .
H3A H -0.0435 0.0873 0.6678 0.080 Uiso 1 1 calc R U . . .
H3B H -0.0695 0.1199 0.7607 0.080 Uiso 1 1 calc R U . . .
H3C H 0.0152 0.0609 0.7490 0.080 Uiso 1 1 calc R U . . .
C4 C 0.14384(17) 0.08929(15) 0.63312(15) 0.0332(5) Uani 1 1 d . . . . .
C5 C 0.11505(19) 0.07627(17) 0.54922(17) 0.0413(6) Uani 1 1 d . . . . .
C6 C 0.1375(2) 0.00384(19) 0.5105(2) 0.0510(7) Uani 1 1 d . . . . .
H6A H 0.1182 -0.0055 0.4535 0.061 Uiso 1 1 calc R U . . .
C7 C 0.1863(2) -0.05451(19) 0.5518(2) 0.0531(8) Uani 1 1 d . . . . .
C8 C 0.2130(2) -0.04003(18) 0.6353(2) 0.0505(7) Uani 1 1 d . . . . .
H8A H 0.2463 -0.0799 0.6649 0.061 Uiso 1 1 calc R U . . .
C9 C 0.19240(18) 0.03136(17) 0.67709(17) 0.0401(6) Uani 1 1 d . . . . .
C10 C 0.0611(2) 0.13744(19) 0.50071(19) 0.0542(8) Uani 1 1 d . . . . .
H10A H 0.1024 0.1776 0.4770 0.081 Uiso 1 1 calc R U . . .
H10B H 0.0177 0.1633 0.5393 0.081 Uiso 1 1 calc R U . . .
H10C H 0.0280 0.1112 0.4542 0.081 Uiso 1 1 calc R U . . .
C11 C 0.2096(3) -0.1323(2) 0.5074(3) 0.0787(12) Uani 1 1 d . . . . .
H11A H 0.1540 -0.1565 0.4847 0.118 Uiso 1 1 calc R U . . .
H11B H 0.2379 -0.1689 0.5484 0.118 Uiso 1 1 calc R U . . .
H11C H 0.2520 -0.1218 0.4605 0.118 Uiso 1 1 calc R U . . .
C12 C 0.2220(2) 0.04306(18) 0.76864(19) 0.0514(7) Uani 1 1 d . . . . .
H12A H 0.2635 0.0888 0.7721 0.077 Uiso 1 1 calc R U . . .
H12B H 0.2533 -0.0051 0.7887 0.077 Uiso 1 1 calc R U . . .
H12C H 0.1686 0.0531 0.8044 0.077 Uiso 1 1 calc R U . . .
C13 C 0.4516(3) 0.2148(3) 0.4984(3) 0.046(2) Uani 0.390(7) 1 d G U P A -1
C14 C 0.4614(2) 0.2983(3) 0.5110(2) 0.0323(18) Uani 0.390(7) 1 d G U P A -1
C15 C 0.3920(3) 0.3374(2) 0.4638(3) 0.0366(17) Uani 0.390(7) 1 d G U P A -1
C16 C 0.3393(3) 0.2781(3) 0.4221(3) 0.0386(19) Uani 0.390(7) 1 d G U P A -1
C17 C 0.3761(4) 0.2022(2) 0.4435(3) 0.043(2) Uani 0.390(7) 1 d G U P A -1
C18 C 0.5109(5) 0.1505(4) 0.5367(4) 0.065(3) Uani 0.390(7) 1 d G U P A -1
H18A H 0.5581 0.1753 0.5721 0.098 Uiso 0.390(7) 1 calc R U P A -1
H18B H 0.5396 0.1197 0.4908 0.098 Uiso 0.390(7) 1 calc R U P A -1
H18C H 0.4737 0.1150 0.5719 0.098 Uiso 0.390(7) 1 calc R U P A -1
C19 C 0.5330(3) 0.3385(5) 0.5650(3) 0.060(3) Uani 0.390(7) 1 d G U P A -1
H19A H 0.5725 0.2978 0.5906 0.090 Uiso 0.390(7) 1 calc R U P A -1
H19B H 0.5036 0.3695 0.6103 0.090 Uiso 0.390(7) 1 calc R U P A -1
H19C H 0.5695 0.3742 0.5292 0.090 Uiso 0.390(7) 1 calc R U P A -1
C20 C 0.3769(5) 0.4265(2) 0.4589(4) 0.059(2) Uani 0.390(7) 1 d G U P A -1
H20A H 0.3246 0.4376 0.4221 0.088 Uiso 0.390(7) 1 calc R U P A -1
H20B H 0.4312 0.4522 0.4352 0.088 Uiso 0.390(7) 1 calc R U P A -1
H20C H 0.3652 0.4475 0.5163 0.088 Uiso 0.390(7) 1 calc R U P A -1
C21 C 0.2583(4) 0.2929(5) 0.3650(4) 0.068(3) Uani 0.390(7) 1 d G U P A -1
H21A H 0.2472 0.3505 0.3609 0.102 Uiso 0.390(7) 1 calc R U P A -1
H21B H 0.2047 0.2666 0.3891 0.102 Uiso 0.390(7) 1 calc R U P A -1
H21C H 0.2706 0.2713 0.3081 0.102 Uiso 0.390(7) 1 calc R U P A -1
C22 C 0.3412(6) 0.1224(3) 0.4131(5) 0.076(3) Uani 0.390(7) 1 d G U P A -1
H22A H 0.3788 0.0796 0.4372 0.114 Uiso 0.390(7) 1 calc R U P A -1
H22B H 0.3440 0.1202 0.3506 0.114 Uiso 0.390(7) 1 calc R U P A -1
H22C H 0.2781 0.1155 0.4317 0.114 Uiso 0.390(7) 1 calc R U P A -1
C13' C 0.4295(11) 0.1942(10) 0.4877(10) 0.042(4) Uiso 0.110(7) 1 d G U P A -2
C14' C 0.4582(10) 0.2717(12) 0.5129(9) 0.029(4) Uiso 0.110(7) 1 d G U P A -2
C15' C 0.4008(11) 0.3283(9) 0.4722(11) 0.036(4) Uiso 0.110(7) 1 d G U P A -2
C16' C 0.3367(11) 0.2859(9) 0.4219(11) 0.041(5) Uiso 0.110(7) 1 d G U P A -2
C17' C 0.3544(11) 0.2030(9) 0.4314(10) 0.037(4) Uiso 0.110(7) 1 d G U P A -2
C18' C 0.4714(17) 0.1162(12) 0.5157(16) 0.069(6) Uiso 0.110(7) 1 d G U P A -2
H18D H 0.5222 0.1270 0.5545 0.103 Uiso 0.110(7) 1 calc R U P A -2
H18E H 0.4937 0.0872 0.4656 0.103 Uiso 0.110(7) 1 calc R U P A -2
H18F H 0.4256 0.0839 0.5452 0.103 Uiso 0.110(7) 1 calc R U P A -2
C19' C 0.5359(13) 0.2905(17) 0.5724(13) 0.073(6) Uiso 0.110(7) 1 d G U P A -2
H19D H 0.5643 0.2407 0.5915 0.110 Uiso 0.110(7) 1 calc R U P A -2
H19E H 0.5129 0.3200 0.6220 0.110 Uiso 0.110(7) 1 calc R U P A -2
H19F H 0.5811 0.3232 0.5424 0.110 Uiso 0.110(7) 1 calc R U P A -2
C20' C 0.4069(18) 0.4180(10) 0.4810(18) 0.056(5) Uiso 0.110(7) 1 d G U P A -2
H20D H 0.3594 0.4431 0.4463 0.084 Uiso 0.110(7) 1 calc R U P A -2
H20E H 0.4667 0.4361 0.4614 0.084 Uiso 0.110(7) 1 calc R U P A -2
H20F H 0.3986 0.4329 0.5410 0.084 Uiso 0.110(7) 1 calc R U P A -2
C21' C 0.2627(15) 0.3224(13) 0.3677(17) 0.051(5) Uiso 0.110(7) 1 d G U P A -2
H21D H 0.2654 0.3808 0.3724 0.077 Uiso 0.110(7) 1 calc R U P A -2
H21E H 0.2033 0.3035 0.3876 0.077 Uiso 0.110(7) 1 calc R U P A -2
H21F H 0.2714 0.3068 0.3080 0.077 Uiso 0.110(7) 1 calc R U P A -2
C22' C 0.3026(16) 0.1360(11) 0.3892(16) 0.067(6) Uiso 0.110(7) 1 d G U P A -2
H22D H 0.3287 0.0846 0.4065 0.100 Uiso 0.110(7) 1 calc R U P A -2
H22E H 0.3068 0.1415 0.3271 0.100 Uiso 0.110(7) 1 calc R U P A -2
H22F H 0.2386 0.1383 0.4066 0.100 Uiso 0.110(7) 1 calc R U P A -2
C30 C 0.5634(16) 0.1194(10) 0.2729(14) 0.098(6) Uani 0.307(9) 1 d D U P B -1
H30A H 0.5140 0.0832 0.2566 0.147 Uiso 0.307(9) 1 calc R U P B -1
H30B H 0.5798 0.1100 0.3327 0.147 Uiso 0.307(9) 1 calc R U P B -1
H30C H 0.6164 0.1094 0.2365 0.147 Uiso 0.307(9) 1 calc R U P B -1
C31 C 0.5332(10) 0.2028(5) 0.2622(9) 0.064(5) Uani 0.307(9) 1 d DG . P B -1
C32 C 0.4641(9) 0.2209(6) 0.2049(8) 0.062(4) Uani 0.307(9) 1 d DG U P B -1
H32A H 0.4336 0.1792 0.1754 0.075 Uiso 0.307(9) 1 calc R U P B -1
C33 C 0.4396(6) 0.3000(8) 0.1907(6) 0.066(5) Uani 0.307(9) 1 d G U P B -1
H33A H 0.3924 0.3123 0.1515 0.080 Uiso 0.307(9) 1 calc R U P B -1
C34 C 0.4843(8) 0.3610(5) 0.2338(8) 0.069(4) Uani 0.307(9) 1 d G U P B -1
H34A H 0.4676 0.4150 0.2241 0.082 Uiso 0.307(9) 1 calc R U P B -1
C35 C 0.5534(7) 0.3429(7) 0.2912(8) 0.081(6) Uani 0.307(9) 1 d G U P B -1
H35A H 0.5840 0.3846 0.3206 0.097 Uiso 0.307(9) 1 calc R U P B -1
C36 C 0.5779(8) 0.2639(8) 0.3053(8) 0.075(5) Uani 0.307(9) 1 d DG U P B -1
H36A H 0.6252 0.2515 0.3445 0.090 Uiso 0.307(9) 1 calc R U P B -1
C30' C 0.5274(19) 0.3941(11) 0.2399(18) 0.080(7) Uiso 0.193(9) 1 d D U P B -2
H30D H 0.5260 0.4202 0.2958 0.120 Uiso 0.193(9) 1 calc R U P B -2
H30E H 0.4735 0.4096 0.2071 0.120 Uiso 0.193(9) 1 calc R U P B -2
H30F H 0.5823 0.4106 0.2090 0.120 Uiso 0.193(9) 1 calc R U P B -2
C31' C 0.528(2) 0.3067(8) 0.2514(18) 0.061(7) Uiso 0.193(9) 1 d DG U P B -2
C32' C 0.5868(16) 0.2726(11) 0.3107(14) 0.087(8) Uiso 0.193(9) 1 d DG U P B -2
H32B H 0.6252 0.3057 0.3443 0.104 Uiso 0.193(9) 1 calc R U P B -2
C33' C 0.5892(15) 0.1902(12) 0.3209(13) 0.078(8) Uiso 0.193(9) 1 d G . P B -2
H33B H 0.6293 0.1669 0.3614 0.094 Uiso 0.193(9) 1 calc R U P B -2
C34' C 0.5330(19) 0.1418(8) 0.2718(16) 0.099(9) Uiso 0.193(9) 1 d G U P B -2
H34B H 0.5346 0.0854 0.2787 0.119 Uiso 0.193(9) 1 calc R U P B -2
C35' C 0.4743(16) 0.1759(10) 0.2125(14) 0.078(7) Uiso 0.193(9) 1 d G U P B -2
H35B H 0.4359 0.1428 0.1789 0.093 Uiso 0.193(9) 1 calc R U P B -2
C36' C 0.4719(16) 0.2583(10) 0.2023(14) 0.063(5) Uiso 0.193(9) 1 d DG U P B -2
H36B H 0.4319 0.2816 0.1618 0.075 Uiso 0.193(9) 1 calc R U P B -2

loop_
_atom_site_aniso_label
_atom_site_aniso_U_11
_atom_site_aniso_U_22
_atom_site_aniso_U_33
_atom_site_aniso_U_23
_atom_site_aniso_U_13
_atom_site_aniso_U_12
Rh1 0.02281(15) 0.0666(2) 0.02418(15) 0.000 0.00213(10) 0.000
Al1 0.0233(5) 0.0350(5) 0.0227(5) 0.000 0.0002(4) 0.000
Cl1 0.0449(5) 0.0431(5) 0.0243(4) 0.000 -0.0058(3) 0.000
N1 0.0267(10) 0.0366(11) 0.0284(10) -0.0023(8) 0.0021(8) -0.0018(8)
C1 0.0286(12) 0.0448(15) 0.0343(13) 0.0006(11) 0.0035(10) -0.0062(11)
C2 0.0253(17) 0.048(2) 0.042(2) 0.000 0.0105(15) 0.000
C3 0.0441(17) 0.0539(19) 0.0629(19) -0.0046(15) 0.0163(14) -0.0131(14)
C4 0.0306(12) 0.0361(13) 0.0328(12) -0.0034(10) 0.0034(10) -0.0049(10)
C5 0.0414(15) 0.0444(15) 0.0380(14) -0.0065(12) -0.0013(11) -0.0070(12)
C6 0.0559(18) 0.0539(18) 0.0433(16) -0.0153(14) 0.0025(14) -0.0059(15)
C7 0.0514(18) 0.0477(17) 0.0603(19) -0.0182(15) 0.0109(15) -0.0030(14)
C8 0.0484(17) 0.0388(16) 0.064(2) -0.0028(14) -0.0013(15) 0.0031(13)
C9 0.0405(14) 0.0397(15) 0.0401(14) -0.0001(11) 0.0022(11) -0.0049(11)
C10 0.0607(19) 0.0571(19) 0.0446(16) -0.0070(14) -0.0190(14) -0.0048(15)
C11 0.079(3) 0.062(2) 0.095(3) -0.036(2) 0.005(2) 0.013(2)
C12 0.066(2) 0.0422(16) 0.0461(17) 0.0085(13) -0.0090(14) -0.0019(15)
C13 0.030(4) 0.059(5) 0.048(4) -0.004(4) 0.015(3) 0.011(4)
C14 0.031(4) 0.040(4) 0.025(3) -0.002(3) 0.007(3) -0.002(3)
C15 0.036(4) 0.053(4) 0.021(3) 0.009(3) 0.010(3) -0.004(3)
C16 0.026(3) 0.063(4) 0.027(3) -0.001(3) 0.013(2) -0.014(3)
C17 0.039(4) 0.050(4) 0.040(4) -0.013(3) 0.011(4) -0.002(4)
C18 0.074(6) 0.075(6) 0.048(5) -0.002(5) 0.028(5) 0.020(5)
C19 0.034(4) 0.079(6) 0.066(5) 0.027(5) -0.010(4) -0.026(4)
C20 0.065(6) 0.056(5) 0.055(5) 0.028(4) 0.009(4) 0.001(4)
C21 0.063(5) 0.111(7) 0.029(4) 0.011(4) -0.006(3) -0.010(5)
C22 0.079(6) 0.075(6) 0.074(6) -0.035(5) 0.031(5) -0.018(5)
C30 0.090(13) 0.111(13) 0.093(12) 0.013(10) 0.021(10) 0.033(10)
C31 0.062(9) 0.082(10) 0.048(8) 0.002(7) 0.030(6) 0.018(7)
C32 0.087(9) 0.050(8) 0.049(7) 0.004(6) 0.012(6) 0.014(8)
C33 0.073(9) 0.071(10) 0.055(8) 0.005(6) 0.016(6) -0.004(7)
C34 0.073(9) 0.064(8) 0.069(8) -0.015(6) 0.021(7) -0.031(7)
C35 0.061(9) 0.092(11) 0.091(11) -0.022(11) 0.026(9) -0.026(10)
C36 0.046(6) 0.123(15) 0.057(6) -0.001(9) 0.009(4) 0.021(9)

loop_
_atom_type_symbol
_atom_type_description
_atom_type_scat_dispersion_real
_atom_type_scat_dispersion_imag
_atom_type_scat_source
C C 0.0033 0.0016 'International Tables Vol C Tables 4.2.6.8 and 6.1.1.4'
H H 0.0000 0.0000 'International Tables Vol C Tables 4.2.6.8 and 6.1.1.4'
Al Al 0.0645 0.0514 'International Tables Vol C Tables 4.2.6.8 and 6.1.1.4'
Cl Cl 0.1484 0.1585 'International Tables Vol C Tables 4.2.6.8 and 6.1.1.4'
N N 0.0061 0.0033 'International Tables Vol C Tables 4.2.6.8 and 6.1.1.4'
Rh Rh -1.1178 0.9187 'International Tables Vol C Tables 4.2.6.8 and 6.1.1.4'

loop_
_geom_angle_atom_site_label_1
_geom_angle_atom_site_label_2
_geom_angle_atom_site_label_3
_geom_angle
_geom_angle_site_symmetry_1
_geom_angle_site_symmetry_3
C13' Rh1 C14' 38.3(3) . .
C17 Rh1 C13 37.85(6) . .
C13' Rh1 C17' 37.7(3) . .
C14' Rh1 C17' 63.1(4) . .
C13' Rh1 C15' 63.0(4) . .
C14' Rh1 C15' 37.7(3) . .
C17' Rh1 C15' 62.0(4) . .
C17 Rh1 C16 37.63(7) . .
C13 Rh1 C16 62.06(9) . .
C13' Rh1 C16' 62.4(4) . .
C14' Rh1 C16' 62.4(4) . .
C17' Rh1 C16' 36.8(3) . .
C15' Rh1 C16' 36.8(3) . .
C17 Rh1 C14 61.41(8) . .
C13 Rh1 C14 36.25(5) . .
C16 Rh1 C14 60.28(8) . .
C17 Rh1 C15 61.18(9) . .
C13 Rh1 C15 60.38(8) . .
C16 Rh1 C15 35.98(6) . .
C14 Rh1 C15 35.33(5) . .
C17 Rh1 Al1 151.00(12) . .
C13' Rh1 Al1 152.3(4) . .
C14' Rh1 Al1 152.0(4) . .
C13 Rh1 Al1 155.07(10) . .
C17' Rh1 Al1 144.3(4) . .
C15' Rh1 Al1 143.9(4) . .
C16 Rh1 Al1 141.93(11) . .
C16' Rh1 Al1 140.0(4) . .
C14 Rh1 Al1 147.34(11) . .
C15 Rh1 Al1 140.54(11) . .
N1 Al1 N1 95.64(13) . 7_565
N1 Al1 Cl1 102.22(7) . .
N1 Al1 Cl1 102.21(7) 7_565 .
N1 Al1 Rh1 116.78(7) . .
N1 Al1 Rh1 116.78(7) 7_565 .
Cl1 Al1 Rh1 119.49(5) . .
C1 N1 C4 118.3(2) . .
C1 N1 Al1 120.27(17) . .
C4 N1 Al1 121.44(15) . .
N1 C1 C2 123.0(2) . .
N1 C1 C3 120.1(2) . .
C2 C1 C3 116.8(2) . .
C1 C2 C1 126.8(3) . 7_565
C9 C4 C5 120.9(2) . .
C9 C4 N1 120.5(2) . .
C5 C4 N1 118.6(2) . .
C6 C5 C4 118.2(3) . .
C6 C5 C10 119.8(3) . .
C4 C5 C10 122.0(2) . .
C7 C6 C5 122.5(3) . .
C6 C7 C8 117.8(3) . .
C6 C7 C11 120.9(3) . .
C8 C7 C11 121.2(3) . .
C7 C8 C9 122.1(3) . .
C4 C9 C8 118.5(3) . .
C4 C9 C12 121.9(2) . .
C8 C9 C12 119.6(3) . .
C14 C13 C17 108.0 . .
C14 C13 C18 126.0 . .
C17 C13 C18 126.0 . .
C14 C13 Rh1 76.32(14) . .
C17 C13 Rh1 68.76(14) . .
C18 C13 Rh1 120.61(13) . .
C13 C14 C15 108.0 . .
C13 C14 C19 126.0 . .
C15 C14 C19 126.0 . .
C13 C14 Rh1 67.43(14) . .
C15 C14 Rh1 72.84(13) . .
C19 C14 Rh1 125.28(13) . .
C14 C15 C16 108.0 . .
C14 C15 C20 126.0 . .
C16 C15 C20 126.0 . .
C14 C15 Rh1 71.83(12) . .
C16 C15 Rh1 67.91(13) . .
C20 C15 Rh1 125.81(12) . .
C15 C16 C17 108.0 . .
C15 C16 C21 126.0 . .
C17 C16 C21 126.0 . .
C15 C16 Rh1 76.11(14) . .
C17 C16 Rh1 68.02(14) . .
C21 C16 Rh1 121.50(11) . .
C13 C17 C16 108.0 . .
C13 C17 C22 126.0 . .
C16 C17 C22 126.0 . .
C13 C17 Rh1 73.38(13) . .
C16 C17 Rh1 74.35(14) . .
C22 C17 Rh1 118.21(13) . .
C14' C13' C17' 108.0 . .
C14' C13' C18' 126.0 . .
C17' C13' C18' 126.0 . .
C14' C13' Rh1 71.0(6) . .
C17' C13' Rh1 73.7(6) . .
C18' C13' Rh1 121.1(6) . .
C13' C14' C15' 108.0 . .
C13' C14' C19' 126.0 . .
C15' C14' C19' 126.0 . .
C13' C14' Rh1 70.7(6) . .
C15' C14' Rh1 73.8(6) . .
C19' C14' Rh1 121.2(5) . .
C14' C15' C16' 108.0 . .
C14' C15' C20' 126.0 . .
C16' C15' C20' 126.0 . .
C14' C15' Rh1 68.6(5) . .
C16' C15' Rh1 73.1(5) . .
C20' C15' Rh1 123.9(5) . .
C15' C16' C17' 108.0 . .
C15' C16' C21' 126.0 . .
C17' C16' C21' 126.0 . .
C15' C16' Rh1 70.2(5) . .
C17' C16' Rh1 70.0(6) . .
C21' C16' Rh1 125.5(5) . .
C13' C17' C16' 108.0 . .
C13' C17' C22' 126.0 . .
C16' C17' C22' 126.0 . .
C13' C17' Rh1 68.6(5) . .
C16' C17' Rh1 73.2(6) . .
C22' C17' Rh1 123.7(5) . .
C32 C31 C36 120.0 . .
C32 C31 C30 119.9(7) . .
C36 C31 C30 119.9(7) . .
C33 C32 C31 120.0 . .
C34 C33 C32 120.0 . .
C33 C34 C35 120.0 . .
C36 C35 C34 120.0 . .
C35 C36 C31 120.0 . .
C32' C31' C36' 120.0 . .
C32' C31' C30' 119.6(8) . .
C36' C31' C30' 120.4(8) . .
C31' C32' C33' 120.0 . .
C32' C33' C34' 120.0 . .
C33' C34' C35' 120.0 . .
C36' C35' C34' 120.0 . .
C35' C36' C31' 120.0 . .

loop_
_geom_bond_atom_site_label_1
_geom_bond_atom_site_label_2
_geom_bond_distance
_geom_bond_site_symmetry_2
Rh1 C17 2.157(4) .
Rh1 C13' 2.161(16) .
Rh1 C14' 2.164(16) .
Rh1 C13 2.217(4) .
Rh1 C17' 2.227(16) .
Rh1 C15' 2.232(18) .
Rh1 C16 2.240(4) .
Rh1 C16' 2.270(17) .
Rh1 C14 2.333(4) .
Rh1 C15 2.346(4) .
Rh1 Al1 2.4101(10) .
Al1 N1 1.905(2) .
Al1 N1 1.906(2) 7_565
Al1 Cl1 2.1919(12) .
N1 C1 1.339(3) .
N1 C4 1.451(3) .
C1 C2 1.395(3) .
C1 C3 1.509(4) .
C2 C1 1.395(3) 7_565
C4 C9 1.388(4) .
C4 C5 1.398(3) .
C5 C6 1.395(4) .
C5 C10 1.502(4) .
C6 C7 1.374(5) .
C7 C8 1.388(4) .
C7 C11 1.515(4) .
C8 C9 1.396(4) .
C9 C12 1.512(4) .
C13 C14 1.4200 .
C13 C17 1.4200 .
C13 C18 1.5095 .
C14 C15 1.4200 .
C14 C19 1.5095 .
C15 C16 1.4200 .
C15 C20 1.5095 .
C16 C17 1.4200 .
C16 C21 1.5095 .
C17 C22 1.5095 .
C13' C14' 1.4200 .
C13' C17' 1.4200 .
C13' C18' 1.5095 .
C14' C15' 1.4200 .
C14' C19' 1.5095 .
C15' C16' 1.4200 .
C15' C20' 1.5095 .
C16' C17' 1.4200 .
C16' C21' 1.5095 .
C17' C22' 1.5095 .
C30 C31 1.476(14) .
C31 C32 1.3900 .
C31 C36 1.3900 .
C32 C33 1.3900 .
C33 C34 1.3900 .
C34 C35 1.3900 .
C35 C36 1.3900 .
C30' C31' 1.475(16) .
C31' C32' 1.3900 .
C31' C36' 1.3900 .
C32' C33' 1.3900 .
C33' C34' 1.3900 .
C34' C35' 1.3900 .
C35' C36' 1.3900 .
